data_4087820
loop_
_publ_author_name
'G\"ulcemal, Derya'
'G\"ulcemal, S\"uleyman'
'Robertson, Craig M.'
'Xiao, Jianliang'

_publ_section_title
;
 A New Phenoxide Chelated IrIII N-Heterocyclic Carbene Complex and Its
 Application in Reductive Amination Reactions
;
_journal_issue 17
_journal_name_full Organometallics
_journal_page_first 4394
_journal_paper_doi 10.1021/acs.organomet.5b00625
_journal_volume 34
_journal_year 2015
_chemical_formula_moiety 'C41 H52 Cl Ir N2 O, 0.5(C6 H14)'
_chemical_formula_sum 'C44 H59 Cl Ir N2 O'
_chemical_formula_weight 859.58
_space_group_crystal_system monoclinic
_space_group_IT_number 14
_space_group_name_Hall '-P 2yn'
_space_group_name_H-M_alt 'P 1 21/n 1'
_atom_sites_solution_hydrogens geom
_atom_sites_solution_primary direct
_audit_creation_date 2015-04-24
_audit_creation_method
;
Olex2 1.2
(compiled 2015.01.26 svn.r3150 for OlexSys, GUI svn.r4998)
;
_cell_angle_alpha 90
_cell_angle_beta 98.0981(14)
_cell_angle_gamma 90
_cell_formula_units_Z 8
_cell_length_a 18.4042(2)
_cell_length_b 14.33389(19)
_cell_length_c 30.2111(5)
_cell_measurement_reflns_used 49440
_cell_measurement_temperature 293(2)
_cell_measurement_theta_max 26.4880
_cell_measurement_theta_min 1.8610
_cell_volume 7890.33(19)
_computing_cell_refinement
;
CrysAlisPro, Agilent Technologies,
Version 1.171.37.35 (release 13-08-2014 CrysAlis171 .NET)
(compiled Aug 13 2014,18:06:01)
;
_computing_data_collection
;
CrysAlisPro, Agilent Technologies,
Version 1.171.37.35 (release 13-08-2014 CrysAlis171 .NET)
(compiled Aug 13 2014,18:06:01)
;
_computing_data_reduction
;
CrysAlisPro, Agilent Technologies,
Version 1.171.37.35 (release 13-08-2014 CrysAlis171 .NET)
(compiled Aug 13 2014,18:06:01)
;
_computing_molecular_graphics 'Olex2 (Dolomanov et al., 2009)'
_computing_publication_material 'Olex2 (Dolomanov et al., 2009)'
_computing_structure_refinement 'XL (Sheldrick, 2008)'
_computing_structure_solution 'XT (Sheldrick, 2015)'
_diffrn_ambient_temperature 293(2)
_diffrn_detector 'CCD plate'
_diffrn_measured_fraction_theta_full 0.995
_diffrn_measured_fraction_theta_max 0.993
_diffrn_measurement_details
;
#__ type_ start__ end____ width___ exp.time_
  1 omega -110.00   15.00   1.0000   10.0000
omega____ theta____ kappa____ phi______ frames
    -      -20.0000  -68.0000    0.0000 125

#__ type_ start__ end____ width___ exp.time_
  2 omega -110.00   15.00   1.0000   10.0000
omega____ theta____ kappa____ phi______ frames
    -      -20.0000  -68.0000  120.0000 125

#__ type_ start__ end____ width___ exp.time_
  3 omega -110.00   15.00   1.0000   10.0000
omega____ theta____ kappa____ phi______ frames
    -      -20.0000  -68.0000  240.0000 125

#__ type_ start__ end____ width___ exp.time_
  4 omega -110.00   15.00   1.0000   10.0000
omega____ theta____ kappa____ phi______ frames
    -      -20.0000  -30.0000   90.0000 125

#__ type_ start__ end____ width___ exp.time_
  5 omega  -90.00   90.00   1.0000    4.0000
omega____ theta____ kappa____ phi______ frames
    -        0.0000    0.0000    0.0000 180
;
_diffrn_measurement_device 'abstract diffractometer'
_diffrn_measurement_device_type 'dtrek-CrysAlisPro-abstract goniometer imported rigaku-d*trek images'
_diffrn_measurement_method '\w scans'
_diffrn_orient_matrix_UB_11 0.0194599000
_diffrn_orient_matrix_UB_12 -0.0233988000
_diffrn_orient_matrix_UB_13 -0.0153773000
_diffrn_orient_matrix_UB_21 -0.0273574000
_diffrn_orient_matrix_UB_22 0.0133006000
_diffrn_orient_matrix_UB_23 -0.0178141000
_diffrn_orient_matrix_UB_31 0.0196920000
_diffrn_orient_matrix_UB_32 0.0415257000
_diffrn_orient_matrix_UB_33 -0.0029540000
_diffrn_radiation_monochromator graphite
_diffrn_radiation_probe x-ray
_diffrn_radiation_type MoK\a
_diffrn_radiation_wavelength 0.71073
_diffrn_reflns_av_R_equivalents 0.0923
_diffrn_reflns_av_unetI/netI 0.0619
_diffrn_reflns_Laue_measured_fraction_full 0.995
_diffrn_reflns_Laue_measured_fraction_max 0.993
_diffrn_reflns_limit_h_max 22
_diffrn_reflns_limit_h_min -23
_diffrn_reflns_limit_k_max 16
_diffrn_reflns_limit_k_min -17
_diffrn_reflns_limit_l_max 37
_diffrn_reflns_limit_l_min -37
_diffrn_reflns_number 111053
_diffrn_reflns_point_group_measured_fraction_full 0.995
_diffrn_reflns_point_group_measured_fraction_max 0.993
_diffrn_reflns_theta_full 26.000
_diffrn_reflns_theta_max 26.409
_diffrn_reflns_theta_min 1.808
_diffrn_source 'Enhance (Mo) X-ray Source'
_exptl_absorpt_coefficient_mu 3.487
_exptl_absorpt_correction_T_max 1.00000
_exptl_absorpt_correction_T_min 0.81395
_exptl_absorpt_correction_type multi-scan
_exptl_absorpt_process_details
;
CrysAlisPro, Agilent Technologies,
Version 1.171.37.35 (release 13-08-2014 CrysAlis171 .NET)
(compiled Aug 13 2014,18:06:01)
Empirical absorption correction using spherical harmonics,
 implemented in SCALE3 ABSPACK scaling algorithm.
;
_exptl_crystal_colour colourless
_exptl_crystal_colour_primary colourless
_exptl_crystal_density_diffrn 1.447
_exptl_crystal_description
;
;
_exptl_crystal_F_000 3512
_exptl_crystal_size_max 0.15
_exptl_crystal_size_mid 0.05
_exptl_crystal_size_min 0.045
_refine_diff_density_max 1.380
_refine_diff_density_min -1.126
_refine_diff_density_rms 0.158
_refine_ls_extinction_method none
_refine_ls_goodness_of_fit_ref 1.044
_refine_ls_hydrogen_treatment constr
_refine_ls_matrix_type full
_refine_ls_number_parameters 911
_refine_ls_number_reflns 16068
_refine_ls_number_restraints 21
_refine_ls_restrained_S_all 1.045
_refine_ls_R_factor_all 0.0645
_refine_ls_R_factor_gt 0.0433
_refine_ls_shift/su_max 0.002
_refine_ls_shift/su_mean 0.000
_refine_ls_structure_factor_coef Fsqd
_refine_ls_weighting_details
;
 w=1/[\s^2^(Fo^2^)+(0.0145P)^2^+24.5162P]
 where P=(Fo^2^+2Fc^2^)/3
;
_refine_ls_weighting_scheme calc
_refine_ls_wR_factor_gt 0.0669
_refine_ls_wR_factor_ref 0.0735
_reflns_Friedel_coverage 0.000
_reflns_number_gt 12618
_reflns_number_total 16068
_reflns_threshold_expression 'I > 2\s(I)'
_cod_data_source_file om5b00625_si_002.cif
_cod_data_source_block c2
_cod_original_cell_volume 7890.3(2)
_cod_database_code 4087820
_shelxl_version_number 2013-2
_chemical_oxdiff_formula 'C11 H10 N O'
_shelx_space_group_comment
;
The symmetry employed for this shelxl refinement is uniquely defined
by the following loop, which should always be used as a source of
symmetry information in preference to the above space-group names.
They are only intended as comments.
;
_reflns_odcompleteness_completeness 99.49
_reflns_odcompleteness_iscentric 1
_reflns_odcompleteness_theta 26.32
_olex2_refinement_description
;
1. Fixed Uiso
 At 1.2 times of:
  All C(H) groups, All C(H,H) groups
 At 1.5 times of:
  All C(H,H,H) groups
2. Rigid bond restraints
 C24, C23, C22
 with sigma for 1-2 distances of 0.0005 and sigma for 1-3 distances of 0.01
3. Uiso/Uaniso restraints and constraints
Uanis(C24) \\sim Ueq: with sigma of 0.005 and sigma for terminal atoms of 0.02
Uanis(C35) \\sim Ueq: with sigma of 0.005 and sigma for terminal atoms of 0.2
Uanis(C31A) \\sim Ueq: with sigma of 0.005 and sigma for terminal atoms of 0.2
Uanis(C24) \\sim Ueq: with sigma of 0.005 and sigma for terminal atoms of 0.2
4.a Ternary CH refined with riding coordinates:
 C25A(H25A), C29(H29), C28A(H28A), C22A(H22A), C23(H23), C26(H26)
4.b Secondary CH2 refined with riding coordinates:
 C14A(H14A,H14B), C15(H15A,H15B), C5S(H5SA,H5SB), C4S(H4SA,H4SB), C2S(H2SA,
 H2SB), C3S(H3SA,H3SB)
4.c Aromatic/amide H refined with riding coordinates:
 C2A(H2A), C8(H8), C5(H5), C11(H11), C5A(H5A), C2(H2), C3(H3), C19A(H19A),
 C4(H4), C10A(H10A), C18(H18), C13A(H13A), C12A(H12A), C11A(H11A), C17A(H17A),
 C20(H20)
4.d Idealised Me refined as rotating group:
 C13(H13B,H13C,H13D), C38A(H38A,H38B,H38C), C36(H36D,H36E,H36F), C36A(H36A,
 H36B,H36C), C40(H40D,H40E,H40F), C37(H37D,H37E,H37F), C39A(H39A,H39B,H39C),
 C38(H38D,H38E,H38F), C14(H14C,H14D,H14E), C40A(H40A,H40B,H40C), C37A(H37A,H37B,
 H37C), C7A(H7AA,H7AB,H7AC), C6A(H6AA,H6AB,H6AC), C23A(H23A,H23B,H23C),
 C21A(H21A,H21B,H21C), C24A(H24A,H24B,H24C), C26A(H26A,H26B,H26C), C39(H39D,
 H39E,H39F), C28(H28B,H28C,H28D), C30(H30A,H30B,H30C), C29A(H29A,H29B,H29C),
 C6S(H6SA,H6SB,H6SC), C27A(H27A,H27B,H27C), C25(H25B,H25C,H25D), C27(H27D,H27E,
 H27F), C1S(H1SA,H1SB,H1SC), C22(H22B,H22C,H22D), C24(H24D,H24E,H24F)
;
_olex2_submission_special_instructions 'No special instructions were received'

loop_
_space_group_symop_operation_xyz
'x, y, z'
'-x+1/2, y+1/2, -z+1/2'
'-x, -y, -z'
'x-1/2, -y-1/2, z-1/2'

loop_
_atom_site_label
_atom_site_type_symbol
_atom_site_fract_x
_atom_site_fract_y
_atom_site_fract_z
_atom_site_U_iso_or_equiv
_atom_site_adp_type
_atom_site_occupancy
_atom_site_site_symmetry_order
_atom_site_calc_flag
_atom_site_refinement_flags_posn
_atom_site_refinement_flags_adp
Ir1A Ir 0.81769(2) 0.24679(2) 0.73875(2) 0.01129(5) Uani 1 1 d . .
Ir1 Ir 0.18377(2) 0.14434(2) 0.77857(2) 0.01188(5) Uani 1 1 d . .
Cl1A Cl 0.85802(6) 0.11506(8) 0.69863(4) 0.0168(3) Uani 1 1 d . .
Cl1 Cl 0.14795(7) 0.27099(8) 0.82373(4) 0.0175(3) Uani 1 1 d . .
O1 O 0.16827(17) 0.2424(2) 0.72681(11) 0.0153(7) Uani 1 1 d . .
O1A O 0.82335(17) 0.1536(2) 0.79222(11) 0.0145(8) Uani 1 1 d . .
N1 N 0.3205(2) 0.2270(2) 0.75259(13) 0.0099(9) Uani 1 1 d . .
N2A N 0.6776(2) 0.1820(3) 0.68149(13) 0.0123(9) Uani 1 1 d . .
N1A N 0.6745(2) 0.1585(3) 0.75272(13) 0.0113(9) Uani 1 1 d . .
N2 N 0.3328(2) 0.2100(3) 0.82504(13) 0.0102(9) Uani 1 1 d . .
C41A C 0.7163(2) 0.1949(3) 0.72290(16) 0.0101(10) Uani 1 1 d . .
C33A C 0.8222(3) 0.3781(3) 0.77230(17) 0.0134(11) Uani 1 1 d . .
C32A C 0.7978(3) 0.3937(3) 0.72561(18) 0.0143(11) Uani 1 1 d . .
C1 C 0.2121(3) 0.2325(3) 0.69580(17) 0.0149(11) Uani 1 1 d . .
C41 C 0.2859(2) 0.1960(3) 0.78716(17) 0.0108(10) Uani 1 1 d . .
C31A C 0.8540(3) 0.3623(3) 0.70123(17) 0.0144(11) Uani 1 1 d . U
C7 C 0.3901(2) 0.2646(3) 0.76945(16) 0.0122(11) Uani 1 1 d . .
C12 C 0.3975(2) 0.2542(3) 0.81542(16) 0.0136(10) Uani 1 1 d . .
C1A C 0.6115(2) 0.1353(3) 0.68463(17) 0.0130(11) Uani 1 1 d . .
C9A C 0.7706(3) 0.1585(3) 0.81744(17) 0.0168(12) Uani 1 1 d . .
C30A C 0.6093(2) 0.1204(3) 0.72988(17) 0.0127(11) Uani 1 1 d . .
C32 C 0.2093(3) -0.0011(3) 0.79162(18) 0.0161(11) Uani 1 1 d . .
C34A C 0.8972(3) 0.3443(3) 0.77633(17) 0.0146(11) Uani 1 1 d . .
C34 C 0.0890(3) 0.0532(3) 0.78761(17) 0.0178(12) Uani 1 1 d . .
C31 C 0.1799(3) 0.0120(3) 0.74538(18) 0.0164(11) Uani 1 1 d . .
C2A C 0.5554(3) 0.1008(3) 0.65264(18) 0.0163(11) Uani 1 1 d . .
H2A H 0.5580 0.1076 0.6223 0.020 Uiso 1 1 calc R .
C35A C 0.9163(3) 0.3336(3) 0.73292(17) 0.0158(11) Uani 1 1 d . .
C13 C 0.5666(3) 0.3824(3) 0.75245(18) 0.0185(12) Uani 1 1 d . .
H13B H 0.5751 0.4457 0.7622 0.028 Uiso 1 1 calc GR .
H13C H 0.5529 0.3812 0.7206 0.028 Uiso 1 1 calc GR .
H13D H 0.6107 0.3466 0.7604 0.028 Uiso 1 1 calc GR .
C8A C 0.6953(3) 0.1614(3) 0.80028(17) 0.0144(11) Uani 1 1 d . .
C38A C 0.7256(3) 0.4373(3) 0.70636(18) 0.0188(12) Uani 1 1 d . .
H38A H 0.7286 0.4591 0.6766 0.028 Uiso 1 1 calc GR .
H38B H 0.7152 0.4889 0.7247 0.028 Uiso 1 1 calc GR .
H38C H 0.6872 0.3918 0.7055 0.028 Uiso 1 1 calc GR .
C35 C 0.1046(3) 0.0426(3) 0.74368(17) 0.0152(11) Uani 1 1 d . U
C10 C 0.5122(2) 0.3360(3) 0.82167(17) 0.0138(11) Uani 1 1 d . .
C8 C 0.4432(3) 0.3077(3) 0.74867(17) 0.0139(11) Uani 1 1 d . .
H8 H 0.4372 0.3142 0.7177 0.017 Uiso 1 1 calc R .
C6 C 0.2887(3) 0.2223(3) 0.70630(17) 0.0142(11) Uani 1 1 d . .
C5 C 0.3326(3) 0.2099(3) 0.67291(17) 0.0171(12) Uani 1 1 d . .
H5 H 0.3828 0.2000 0.6804 0.021 Uiso 1 1 calc R .
C36 C 0.0558(3) 0.0633(4) 0.70094(17) 0.0196(12) Uani 1 1 d . .
H36D H 0.0075 0.0783 0.7072 0.029 Uiso 1 1 calc GR .
H36E H 0.0534 0.0097 0.6818 0.029 Uiso 1 1 calc GR .
H36F H 0.0753 0.1153 0.6864 0.029 Uiso 1 1 calc GR .
C11 C 0.4587(3) 0.2909(3) 0.84227(16) 0.0122(10) Uani 1 1 d . .
H11 H 0.4636 0.2856 0.8732 0.015 Uiso 1 1 calc R .
C3A C 0.4961(3) 0.0564(3) 0.66687(18) 0.0157(11) Uani 1 1 d . .
C14A C 0.7055(3) 0.2196(3) 0.64151(16) 0.0135(11) Uani 1 1 d . .
H14A H 0.7538 0.1932 0.6405 0.016 Uiso 1 1 calc R .
H14B H 0.7118 0.2864 0.6454 0.016 Uiso 1 1 calc R .
C5A C 0.5505(3) 0.0746(3) 0.74457(18) 0.0166(11) Uani 1 1 d . .
H5A H 0.5497 0.0645 0.7749 0.020 Uiso 1 1 calc R .
C2 C 0.1830(3) 0.2346(3) 0.65013(17) 0.0196(12) Uani 1 1 d . .
H2 H 0.1327 0.2424 0.6420 0.024 Uiso 1 1 calc R .
C4A C 0.4934(3) 0.0443(3) 0.71329(18) 0.0160(11) Uani 1 1 d . .
C33 C 0.1551(3) 0.0281(3) 0.81808(17) 0.0158(11) Uani 1 1 d . .
C36A C 0.9877(3) 0.2993(4) 0.72016(18) 0.0216(12) Uani 1 1 d . .
H36A H 1.0188 0.2781 0.7464 0.032 Uiso 1 1 calc GR .
H36B H 1.0114 0.3491 0.7066 0.032 Uiso 1 1 calc GR .
H36C H 0.9783 0.2486 0.6994 0.032 Uiso 1 1 calc GR .
C9 C 0.5056(3) 0.3409(3) 0.77477(17) 0.0141(11) Uani 1 1 d . .
C3 C 0.2273(3) 0.2255(4) 0.61720(18) 0.0233(13) Uani 1 1 d . .
H3 H 0.2070 0.2283 0.5872 0.028 Uiso 1 1 calc R .
C20A C 0.6009(3) 0.2630(3) 0.58194(16) 0.0163(11) Uani 1 1 d . .
C40 C 0.0186(3) 0.0853(4) 0.80267(18) 0.0204(12) Uani 1 1 d . .
H40D H 0.0290 0.1340 0.8245 0.031 Uiso 1 1 calc GR .
H40E H -0.0042 0.0339 0.8157 0.031 Uiso 1 1 calc GR .
H40F H -0.0139 0.1087 0.7775 0.031 Uiso 1 1 calc GR .
C37 C 0.2145(3) -0.0182(3) 0.70545(17) 0.0185(12) Uani 1 1 d . .
H37D H 0.2092 0.0305 0.6834 0.028 Uiso 1 1 calc GR .
H37E H 0.1907 -0.0737 0.6929 0.028 Uiso 1 1 calc GR .
H37F H 0.2657 -0.0307 0.7145 0.028 Uiso 1 1 calc GR .
C39A C 0.7841(3) 0.4083(4) 0.81076(17) 0.0185(12) Uani 1 1 d . .
H39A H 0.7333 0.4202 0.8002 0.028 Uiso 1 1 calc GR .
H39B H 0.8067 0.4642 0.8237 0.028 Uiso 1 1 calc GR .
H39C H 0.7880 0.3599 0.8329 0.028 Uiso 1 1 calc GR .
C16 C 0.3701(3) 0.2037(3) 0.90831(16) 0.0137(11) Uani 1 1 d . .
C38 C 0.2842(3) -0.0392(4) 0.80757(19) 0.0227(13) Uani 1 1 d . .
H38D H 0.3204 0.0078 0.8047 0.034 Uiso 1 1 calc GR .
H38E H 0.2932 -0.0925 0.7899 0.034 Uiso 1 1 calc GR .
H38F H 0.2871 -0.0572 0.8384 0.034 Uiso 1 1 calc GR .
C14 C 0.5767(2) 0.3818(3) 0.85036(17) 0.0166(12) Uani 1 1 d . .
H14C H 0.5714 0.3747 0.8813 0.025 Uiso 1 1 calc GR .
H14D H 0.5779 0.4469 0.8431 0.025 Uiso 1 1 calc GR .
H14E H 0.6215 0.3527 0.8447 0.025 Uiso 1 1 calc GR .
C19A C 0.5657(3) 0.2529(4) 0.53853(16) 0.0190(11) Uani 1 1 d . .
H19A H 0.5276 0.2935 0.5283 0.023 Uiso 1 1 calc R .
C4 C 0.3018(3) 0.2123(4) 0.62869(18) 0.0210(12) Uani 1 1 d . .
H4 H 0.3314 0.2049 0.6064 0.025 Uiso 1 1 calc R .
C15 C 0.3136(3) 0.1794(3) 0.86885(16) 0.0141(11) Uani 1 1 d . .
H15A H 0.3068 0.1123 0.8681 0.017 Uiso 1 1 calc R .
H15B H 0.2672 0.2076 0.8731 0.017 Uiso 1 1 calc R .
C10A C 0.7881(3) 0.1582(3) 0.86461(18) 0.0214(12) Uani 1 1 d . .
H10A H 0.8370 0.1550 0.8774 0.026 Uiso 1 1 calc R .
C40A C 0.9418(3) 0.3210(4) 0.82013(18) 0.0213(12) Uani 1 1 d . .
H40A H 0.9231 0.2651 0.8319 0.032 Uiso 1 1 calc GR .
H40B H 0.9389 0.3714 0.8407 0.032 Uiso 1 1 calc GR .
H40C H 0.9920 0.3116 0.8159 0.032 Uiso 1 1 calc GR .
C15A C 0.6595(3) 0.2026(3) 0.59680(16) 0.0152(11) Uani 1 1 d . .
C37A C 0.8562(3) 0.3721(4) 0.65188(17) 0.0215(12) Uani 1 1 d . .
H37A H 0.8786 0.3177 0.6411 0.032 Uiso 1 1 calc GR .
H37B H 0.8843 0.4263 0.6465 0.032 Uiso 1 1 calc GR .
H37C H 0.8071 0.3785 0.6365 0.032 Uiso 1 1 calc GR .
C25A C 0.7409(3) 0.0620(3) 0.58499(18) 0.0172(11) Uani 1 1 d . .
H25A H 0.7457 0.0591 0.6177 0.021 Uiso 1 1 calc R .
C7A C 0.4268(3) 0.0003(4) 0.72892(19) 0.0237(13) Uani 1 1 d . .
H7AA H 0.3842 0.0373 0.7189 0.036 Uiso 1 1 calc GR .
H7AB H 0.4340 -0.0029 0.7610 0.036 Uiso 1 1 calc GR .
H7AC H 0.4200 -0.0615 0.7168 0.036 Uiso 1 1 calc GR .
C18 C 0.4780(3) 0.1668(4) 0.95965(18) 0.0221(13) Uani 1 1 d . .
H18 H 0.5148 0.1248 0.9704 0.026 Uiso 1 1 calc R .
C6A C 0.4358(3) 0.0170(4) 0.63318(19) 0.0235(13) Uani 1 1 d . .
H6AA H 0.4439 0.0347 0.6036 0.035 Uiso 1 1 calc GR .
H6AB H 0.3893 0.0409 0.6389 0.035 Uiso 1 1 calc GR .
H6AC H 0.4358 -0.0498 0.6355 0.035 Uiso 1 1 calc GR .
C21 C 0.3682(3) 0.2928(3) 0.92786(16) 0.0147(11) Uani 1 1 d . .
C13A C 0.6419(3) 0.1690(3) 0.82823(17) 0.0195(12) Uani 1 1 d . .
H13A H 0.5928 0.1743 0.8160 0.023 Uiso 1 1 calc R .
C17 C 0.4249(3) 0.1391(4) 0.92498(17) 0.0180(11) Uani 1 1 d . .
C12A C 0.6613(3) 0.1686(4) 0.87425(18) 0.0242(13) Uani 1 1 d . .
H12A H 0.6254 0.1726 0.8929 0.029 Uiso 1 1 calc R .
C29 C 0.3085(3) 0.3631(4) 0.91100(18) 0.0227(12) Uani 1 1 d . .
H29 H 0.2944 0.3517 0.8790 0.027 Uiso 1 1 calc R .
C11A C 0.7343(3) 0.1624(4) 0.89217(18) 0.0266(14) Uani 1 1 d . .
H11A H 0.7475 0.1610 0.9230 0.032 Uiso 1 1 calc R .
C28A C 0.5471(3) 0.1753(4) 0.46175(18) 0.0260(13) Uani 1 1 d . .
H28A H 0.5791 0.1373 0.4457 0.031 Uiso 1 1 calc R .
C23A C 0.4930(3) 0.3323(4) 0.61398(19) 0.0252(13) Uani 1 1 d . .
H23A H 0.4664 0.3457 0.5850 0.038 Uiso 1 1 calc GR .
H23B H 0.4801 0.3771 0.6352 0.038 Uiso 1 1 calc GR .
H23C H 0.4806 0.2708 0.6230 0.038 Uiso 1 1 calc GR .
C22A C 0.5760(3) 0.3377(3) 0.61186(17) 0.0188(12) Uani 1 1 d . .
H22A H 0.6018 0.3277 0.6421 0.023 Uiso 1 1 calc R .
C21A C 0.5958(3) 0.4355(4) 0.5968(2) 0.0314(15) Uani 1 1 d . .
H21A H 0.6477 0.4390 0.5960 0.047 Uiso 1 1 calc GR .
H21B H 0.5821 0.4810 0.6174 0.047 Uiso 1 1 calc GR .
H21C H 0.5699 0.4478 0.5675 0.047 Uiso 1 1 calc GR .
C19 C 0.4785(3) 0.2549(4) 0.97900(18) 0.0216(12) Uani 1 1 d . .
C17A C 0.6404(3) 0.1222(4) 0.52611(17) 0.0179(12) Uani 1 1 d . .
H17A H 0.6523 0.0742 0.5077 0.022 Uiso 1 1 calc R .
C20 C 0.4230(3) 0.3165(4) 0.96301(17) 0.0193(12) Uani 1 1 d . .
H20 H 0.4220 0.3753 0.9760 0.023 Uiso 1 1 calc R .
C24A C 0.8145(3) 0.0977(4) 0.57298(19) 0.0269(14) Uani 1 1 d . .
H24A H 0.8530 0.0553 0.5845 0.040 Uiso 1 1 calc GR .
H24B H 0.8247 0.1583 0.5859 0.040 Uiso 1 1 calc GR .
H24C H 0.8118 0.1017 0.5411 0.040 Uiso 1 1 calc GR .
C23 C 0.4272(3) 0.0405(4) 0.90577(19) 0.0259(12) Uani 1 1 d . U
H23 H 0.4056 0.0421 0.8742 0.031 Uiso 1 1 calc R .
C26A C 0.7269(3) -0.0374(4) 0.5676(2) 0.0313(15) Uani 1 1 d . .
H26A H 0.7264 -0.0382 0.5358 0.047 Uiso 1 1 calc GR .
H26B H 0.6804 -0.0588 0.5746 0.047 Uiso 1 1 calc GR .
H26C H 0.7651 -0.0777 0.5814 0.047 Uiso 1 1 calc GR .
C18A C 0.5852(3) 0.1842(4) 0.50959(18) 0.0206(12) Uani 1 1 d . .
C39 C 0.1591(3) 0.0216(4) 0.86778(17) 0.0240(13) Uani 1 1 d . .
H39D H 0.2095 0.0172 0.8811 0.036 Uiso 1 1 calc GR .
H39E H 0.1329 -0.0327 0.8753 0.036 Uiso 1 1 calc GR .
H39F H 0.1374 0.0763 0.8788 0.036 Uiso 1 1 calc GR .
C16A C 0.6786(3) 0.1293(3) 0.56947(17) 0.0163(11) Uani 1 1 d . .
C28 C 0.3335(3) 0.4645(4) 0.9164(2) 0.0379(16) Uani 1 1 d . .
H28B H 0.3413 0.4805 0.9475 0.057 Uiso 1 1 calc GR .
H28C H 0.2965 0.5044 0.9009 0.057 Uiso 1 1 calc GR .
H28D H 0.3785 0.4723 0.9041 0.057 Uiso 1 1 calc GR .
C5S C 0.2866(4) 0.3597(4) 0.5185(2) 0.0447(17) Uani 1 1 d . .
H5SA H 0.2374 0.3618 0.5021 0.054 Uiso 1 1 calc R .
H5SB H 0.2828 0.3683 0.5500 0.054 Uiso 1 1 calc R .
C30 C 0.2406(3) 0.3471(5) 0.93357(19) 0.0364(16) Uani 1 1 d . .
H30A H 0.2225 0.2851 0.9272 0.055 Uiso 1 1 calc GR .
H30B H 0.2034 0.3915 0.9225 0.055 Uiso 1 1 calc GR .
H30C H 0.2531 0.3547 0.9653 0.055 Uiso 1 1 calc GR .
C26 C 0.5403(3) 0.2840(4) 1.01487(19) 0.0298(14) Uani 1 1 d . .
H26 H 0.5654 0.2269 1.0264 0.036 Uiso 1 1 calc R .
C29A C 0.4750(3) 0.1239(5) 0.4592(2) 0.0434(18) Uani 1 1 d . .
H29A H 0.4833 0.0631 0.4722 0.065 Uiso 1 1 calc GR .
H29B H 0.4534 0.1178 0.4285 0.065 Uiso 1 1 calc GR .
H29C H 0.4423 0.1582 0.4753 0.065 Uiso 1 1 calc GR .
C4S C 0.3319(4) 0.4397(5) 0.5027(2) 0.0478(19) Uani 1 1 d . .
H4SA H 0.3399 0.4271 0.4722 0.057 Uiso 1 1 calc R .
H4SB H 0.3795 0.4406 0.5211 0.057 Uiso 1 1 calc R .
C6S C 0.3205(4) 0.2636(5) 0.5119(2) 0.0490(19) Uani 1 1 d . .
H6SA H 0.3243 0.2547 0.4808 0.074 Uiso 1 1 calc GR .
H6SB H 0.2898 0.2158 0.5217 0.074 Uiso 1 1 calc GR .
H6SC H 0.3684 0.2602 0.5291 0.074 Uiso 1 1 calc GR .
C2S C 0.2260(4) 0.5490(4) 0.4716(2) 0.0449(18) Uani 1 1 d . .
H2SA H 0.2352 0.5343 0.4416 0.054 Uiso 1 1 calc R .
H2SB H 0.1893 0.5057 0.4794 0.054 Uiso 1 1 calc R .
C27A C 0.5379(4) 0.2690(5) 0.4378(2) 0.058(2) Uani 1 1 d . .
H27A H 0.5008 0.3048 0.4495 0.087 Uiso 1 1 calc GR .
H27B H 0.5237 0.2590 0.4064 0.087 Uiso 1 1 calc GR .
H27C H 0.5836 0.3025 0.4425 0.087 Uiso 1 1 calc GR .
C25 C 0.5967(3) 0.3434(5) 0.9941(2) 0.0477(19) Uani 1 1 d . .
H25B H 0.6129 0.3098 0.9698 0.072 Uiso 1 1 calc GR .
H25C H 0.6380 0.3564 1.0164 0.072 Uiso 1 1 calc GR .
H25D H 0.5743 0.4010 0.9832 0.072 Uiso 1 1 calc GR .
C27 C 0.5152(4) 0.3335(5) 1.0540(2) 0.051(2) Uani 1 1 d . .
H27D H 0.4911 0.3907 1.0440 0.077 Uiso 1 1 calc GR .
H27E H 0.5569 0.3472 1.0759 0.077 Uiso 1 1 calc GR .
H27F H 0.4817 0.2944 1.0671 0.077 Uiso 1 1 calc GR .
C3S C 0.2970(4) 0.5367(5) 0.5043(2) 0.0436(18) Uani 1 1 d . .
H3SA H 0.2867 0.5482 0.5344 0.052 Uiso 1 1 calc R .
H3SB H 0.3322 0.5832 0.4976 0.052 Uiso 1 1 calc R .
C1S C 0.1969(4) 0.6469(5) 0.4726(2) 0.056(2) Uani 1 1 d . .
H1SA H 0.1540 0.6532 0.4506 0.085 Uiso 1 1 calc GR .
H1SB H 0.2338 0.6901 0.4660 0.085 Uiso 1 1 calc GR .
H1SC H 0.1842 0.6600 0.5017 0.085 Uiso 1 1 calc GR .
C22 C 0.3808(4) -0.0237(4) 0.9309(2) 0.054(2) Uani 1 1 d . U
H22B H 0.4063 -0.0357 0.9603 0.081 Uiso 1 1 calc GR .
H22C H 0.3723 -0.0814 0.9149 0.081 Uiso 1 1 calc GR .
H22D H 0.3347 0.0058 0.9332 0.081 Uiso 1 1 calc GR .
C24 C 0.5025(4) -0.0009(5) 0.9090(3) 0.092(3) Uani 1 1 d . U
H24D H 0.5333 0.0393 0.8944 0.138 Uiso 1 1 calc GR .
H24E H 0.4995 -0.0610 0.8948 0.138 Uiso 1 1 calc GR .
H24F H 0.5228 -0.0077 0.9399 0.138 Uiso 1 1 calc GR .

loop_
_atom_site_aniso_label
_atom_site_aniso_U_11
_atom_site_aniso_U_22
_atom_site_aniso_U_33
_atom_site_aniso_U_23
_atom_site_aniso_U_13
_atom_site_aniso_U_12
Ir1A 0.01063(9) 0.00931(9) 0.01326(10) -0.00043(8) -0.00071(7) -0.00088(8)
Ir1 0.01045(9) 0.00974(9) 0.01494(11) -0.00099(8) 0.00001(8) -0.00171(8)
Cl1A 0.0130(6) 0.0145(6) 0.0216(7) -0.0052(5) -0.0017(5) 0.0022(5)
Cl1 0.0154(6) 0.0156(6) 0.0209(7) -0.0048(5) 0.0007(5) 0.0010(5)
O1 0.0138(17) 0.0137(17) 0.018(2) 0.0059(15) 0.0015(15) -0.0011(15)
O1A 0.0149(17) 0.0094(17) 0.018(2) 0.0058(15) -0.0018(15) -0.0034(14)
N1 0.0094(19) 0.008(2) 0.011(2) -0.0007(16) -0.0016(17) -0.0009(16)
N2A 0.008(2) 0.016(2) 0.013(2) 0.0025(17) -0.0013(18) -0.0013(17)
N1A 0.013(2) 0.013(2) 0.008(2) -0.0004(17) 0.0006(17) 0.0011(17)
N2 0.009(2) 0.011(2) 0.011(2) -0.0027(17) 0.0000(17) 0.0006(16)
C41A 0.012(2) 0.009(2) 0.010(3) -0.001(2) 0.002(2) 0.004(2)
C33A 0.015(3) 0.006(2) 0.018(3) -0.002(2) 0.003(2) -0.005(2)
C32A 0.010(2) 0.008(2) 0.025(3) 0.001(2) 0.003(2) -0.0035(19)
C1 0.017(3) 0.011(3) 0.015(3) 0.004(2) -0.003(2) -0.003(2)
C41 0.009(2) 0.006(2) 0.017(3) -0.003(2) 0.003(2) 0.0012(19)
C31A 0.016(2) 0.009(2) 0.018(3) 0.001(2) 0.003(2) -0.007(2)
C7 0.009(2) 0.008(2) 0.019(3) 0.001(2) -0.003(2) 0.0035(19)
C12 0.011(2) 0.012(2) 0.019(3) -0.001(2) 0.004(2) 0.002(2)
C1A 0.008(2) 0.009(2) 0.021(3) 0.003(2) -0.001(2) 0.001(2)
C9A 0.024(3) 0.008(2) 0.018(3) 0.003(2) 0.001(2) -0.004(2)
C30A 0.007(2) 0.008(2) 0.022(3) -0.004(2) -0.001(2) 0.0001(19)
C32 0.015(3) 0.009(2) 0.023(3) 0.002(2) -0.001(2) -0.001(2)
C34A 0.013(2) 0.011(3) 0.018(3) -0.003(2) -0.003(2) -0.002(2)
C34 0.021(3) 0.012(3) 0.020(3) 0.000(2) 0.000(2) -0.009(2)
C31 0.016(3) 0.010(2) 0.023(3) -0.001(2) 0.001(2) -0.006(2)
C2A 0.015(3) 0.017(3) 0.015(3) -0.001(2) -0.002(2) 0.001(2)
C35A 0.017(3) 0.008(2) 0.023(3) 0.000(2) 0.002(2) -0.002(2)
C13 0.017(3) 0.016(3) 0.023(3) 0.002(2) 0.005(2) -0.004(2)
C8A 0.025(3) 0.005(2) 0.014(3) 0.003(2) 0.003(2) 0.000(2)
C38A 0.017(3) 0.015(3) 0.024(3) 0.001(2) 0.004(2) -0.002(2)
C35 0.014(2) 0.008(2) 0.022(3) -0.001(2) -0.004(2) -0.0057(19)
C10 0.008(2) 0.011(3) 0.022(3) 0.001(2) 0.000(2) 0.0034(19)
C8 0.014(3) 0.013(3) 0.014(3) 0.003(2) 0.000(2) 0.001(2)
C6 0.023(3) 0.007(2) 0.012(3) 0.0017(19) 0.000(2) 0.001(2)
C5 0.017(3) 0.014(3) 0.021(3) -0.001(2) 0.003(2) -0.002(2)
C36 0.014(3) 0.021(3) 0.023(3) -0.006(2) 0.001(2) -0.003(2)
C11 0.014(3) 0.015(2) 0.007(3) 0.000(2) 0.000(2) 0.001(2)
C3A 0.009(2) 0.010(2) 0.029(3) -0.004(2) 0.001(2) 0.003(2)
C14A 0.012(2) 0.016(3) 0.013(3) 0.003(2) 0.003(2) 0.000(2)
C5A 0.016(3) 0.013(3) 0.021(3) 0.003(2) 0.005(2) 0.006(2)
C2 0.015(3) 0.016(3) 0.025(3) 0.001(2) -0.008(2) 0.000(2)
C4A 0.010(2) 0.010(2) 0.029(3) 0.001(2) 0.005(2) 0.004(2)
C33 0.020(3) 0.010(2) 0.017(3) 0.003(2) -0.001(2) -0.007(2)
C36A 0.014(3) 0.025(3) 0.025(3) -0.003(2) 0.000(2) -0.002(2)
C9 0.013(2) 0.013(3) 0.016(3) 0.001(2) 0.001(2) 0.005(2)
C3 0.030(3) 0.023(3) 0.014(3) 0.000(2) -0.006(3) 0.001(2)
C20A 0.017(3) 0.019(3) 0.012(3) 0.000(2) 0.003(2) 0.000(2)
C40 0.015(3) 0.022(3) 0.025(3) -0.002(2) 0.004(2) -0.005(2)
C37 0.017(3) 0.017(3) 0.021(3) -0.009(2) 0.002(2) -0.003(2)
C39A 0.017(3) 0.019(3) 0.019(3) -0.001(2) 0.003(2) 0.000(2)
C16 0.016(3) 0.018(3) 0.008(3) 0.000(2) 0.002(2) -0.004(2)
C38 0.021(3) 0.015(3) 0.030(3) -0.004(2) -0.002(3) 0.002(2)
C14 0.010(2) 0.014(3) 0.024(3) 0.005(2) 0.000(2) -0.003(2)
C19A 0.012(2) 0.027(3) 0.016(3) 0.003(3) -0.005(2) 0.003(2)
C4 0.029(3) 0.022(3) 0.013(3) 0.000(2) 0.007(3) -0.003(2)
C15 0.012(2) 0.017(3) 0.014(3) 0.000(2) 0.001(2) -0.001(2)
C10A 0.029(3) 0.012(3) 0.022(3) 0.001(2) -0.001(3) 0.000(2)
C40A 0.020(3) 0.018(3) 0.025(3) -0.005(2) -0.001(2) -0.005(2)
C15A 0.017(3) 0.018(3) 0.010(3) 0.000(2) 0.002(2) -0.004(2)
C37A 0.021(3) 0.022(3) 0.021(3) 0.004(2) 0.001(2) -0.006(2)
C25A 0.018(3) 0.017(3) 0.017(3) -0.001(2) 0.000(2) 0.005(2)
C7A 0.015(3) 0.020(3) 0.037(4) 0.003(3) 0.008(3) 0.000(2)
C18 0.020(3) 0.021(3) 0.025(3) 0.005(2) -0.001(2) 0.002(2)
C6A 0.016(3) 0.019(3) 0.033(4) -0.006(2) -0.003(3) -0.002(2)
C21 0.017(3) 0.016(3) 0.011(3) 0.003(2) 0.002(2) -0.001(2)
C13A 0.029(3) 0.011(3) 0.018(3) 0.002(2) 0.002(3) 0.001(2)
C17 0.016(3) 0.016(3) 0.022(3) 0.005(2) 0.006(2) -0.003(2)
C12A 0.034(3) 0.020(3) 0.020(3) 0.000(2) 0.010(3) 0.001(3)
C29 0.028(3) 0.022(3) 0.016(3) -0.004(2) -0.005(2) 0.002(3)
C11A 0.046(4) 0.021(3) 0.011(3) 0.004(2) -0.003(3) -0.005(3)
C28A 0.024(3) 0.042(4) 0.011(3) -0.003(3) -0.001(2) -0.001(3)
C23A 0.022(3) 0.029(3) 0.026(3) -0.005(3) 0.008(3) 0.007(2)
C22A 0.019(3) 0.023(3) 0.013(3) -0.001(2) -0.003(2) 0.002(2)
C21A 0.034(3) 0.026(3) 0.034(4) -0.001(3) 0.003(3) -0.002(3)
C19 0.016(3) 0.023(3) 0.024(3) -0.001(3) -0.004(2) -0.002(2)
C17A 0.018(3) 0.022(3) 0.014(3) -0.007(2) 0.004(2) -0.004(2)
C20 0.024(3) 0.015(3) 0.018(3) -0.004(2) -0.001(2) -0.001(2)
C24A 0.025(3) 0.034(3) 0.023(3) 0.008(3) 0.007(3) 0.007(3)
C23 0.031(3) 0.025(3) 0.020(3) -0.008(2) -0.004(2) 0.001(2)
C26A 0.038(4) 0.016(3) 0.037(4) -0.006(3) -0.003(3) 0.004(3)
C18A 0.019(3) 0.029(3) 0.015(3) -0.002(2) 0.004(2) -0.006(2)
C39 0.024(3) 0.029(3) 0.019(3) 0.009(2) 0.003(3) -0.009(3)
C16A 0.017(3) 0.018(3) 0.015(3) 0.001(2) 0.004(2) -0.003(2)
C28 0.049(4) 0.024(3) 0.034(4) -0.001(3) -0.017(3) 0.008(3)
C5S 0.061(5) 0.042(4) 0.032(4) 0.001(3) 0.011(3) -0.002(4)
C30 0.024(3) 0.061(4) 0.024(4) 0.001(3) 0.005(3) 0.014(3)
C26 0.031(3) 0.029(3) 0.025(4) 0.001(3) -0.010(3) 0.001(3)
C29A 0.032(4) 0.066(5) 0.030(4) -0.006(3) -0.007(3) -0.016(3)
C4S 0.055(5) 0.048(4) 0.036(4) 0.011(3) -0.008(4) -0.011(4)
C6S 0.059(5) 0.053(5) 0.033(4) 0.001(3) -0.001(3) -0.003(4)
C2S 0.071(5) 0.038(4) 0.028(4) 0.003(3) 0.017(4) -0.005(4)
C27A 0.093(6) 0.052(5) 0.023(4) 0.010(3) -0.017(4) -0.010(4)
C25 0.040(4) 0.053(5) 0.043(4) -0.008(4) -0.016(3) -0.008(4)
C27 0.046(4) 0.079(6) 0.022(4) -0.014(4) -0.018(3) 0.001(4)
C3S 0.054(4) 0.042(4) 0.032(4) 0.004(3) -0.004(3) -0.018(4)
C1S 0.103(6) 0.042(4) 0.030(4) 0.004(3) 0.027(4) 0.019(4)
C22 0.080(5) 0.031(4) 0.051(5) 0.005(3) 0.012(4) -0.014(4)
C24 0.040(3) 0.058(5) 0.177(9) -0.068(6) 0.012(5) 0.013(3)

loop_
_atom_type_symbol
_atom_type_description
_atom_type_scat_dispersion_real
_atom_type_scat_dispersion_imag
_atom_type_scat_source
C C 0.0033 0.0016 'International Tables Vol C Tables 4.2.6.8 and 6.1.1.4'
H H 0.0000 0.0000 'International Tables Vol C Tables 4.2.6.8 and 6.1.1.4'
Cl Cl 0.1484 0.1585 'International Tables Vol C Tables 4.2.6.8 and 6.1.1.4'
Ir Ir -1.4442 7.9887 'International Tables Vol C Tables 4.2.6.8 and 6.1.1.4'
N N 0.0061 0.0033 'International Tables Vol C Tables 4.2.6.8 and 6.1.1.4'
O O 0.0106 0.0060 'International Tables Vol C Tables 4.2.6.8 and 6.1.1.4'

loop_
_geom_angle_atom_site_label_1
_geom_angle_atom_site_label_2
_geom_angle_atom_site_label_3
_geom_angle
O1A Ir1A Cl1A 84.43(10)
O1A Ir1A C33A 101.69(16)
O1A Ir1A C32A 138.86(17)
O1A Ir1A C31A 155.40(16)
O1A Ir1A C34A 92.85(16)
O1A Ir1A C35A 117.79(16)
C41A Ir1A Cl1A 86.07(13)
C41A Ir1A O1A 83.72(16)
C41A Ir1A C33A 114.45(18)
C41A Ir1A C32A 100.91(18)
C41A Ir1A C31A 120.30(18)
C41A Ir1A C34A 151.88(18)
C41A Ir1A C35A 158.48(18)
C33A Ir1A Cl1A 158.96(13)
C33A Ir1A C32A 39.03(18)
C33A Ir1A C31A 65.13(19)
C33A Ir1A C34A 38.92(17)
C33A Ir1A C35A 64.36(18)
C32A Ir1A Cl1A 136.40(14)
C32A Ir1A C31A 38.42(18)
C32A Ir1A C34A 64.11(18)
C32A Ir1A C35A 63.97(17)
C31A Ir1A Cl1A 101.30(13)
C31A Ir1A C34A 63.63(18)
C31A Ir1A C35A 38.42(18)
C34A Ir1A Cl1A 121.48(13)
C34A Ir1A C35A 37.08(18)
C35A Ir1A Cl1A 94.90(13)
O1 Ir1 Cl1 84.14(10)
O1 Ir1 C32 141.99(17)
O1 Ir1 C34 117.35(16)
O1 Ir1 C31 104.68(17)
O1 Ir1 C35 94.33(16)
O1 Ir1 C33 156.05(16)
C41 Ir1 Cl1 88.56(13)
C41 Ir1 O1 82.83(16)
C41 Ir1 C32 99.03(18)
C41 Ir1 C34 159.72(19)
C41 Ir1 C31 110.89(18)
C41 Ir1 C35 147.75(19)
C41 Ir1 C33 120.80(19)
C32 Ir1 Cl1 133.70(14)
C32 Ir1 C34 64.23(18)
C32 Ir1 C35 64.16(18)
C34 Ir1 Cl1 95.21(14)
C31 Ir1 Cl1 159.29(14)
C31 Ir1 C32 39.02(19)
C31 Ir1 C34 64.08(19)
C31 Ir1 C35 38.73(18)
C31 Ir1 C33 65.19(19)
C35 Ir1 Cl1 123.24(13)
C35 Ir1 C34 36.83(18)
C33 Ir1 Cl1 99.22(14)
C33 Ir1 C32 38.56(18)
C33 Ir1 C34 38.93(18)
C33 Ir1 C35 63.88(19)
C1 O1 Ir1 115.0(3)
C9A O1A Ir1A 116.9(3)
C41 N1 C7 110.1(4)
C41 N1 C6 123.7(4)
C7 N1 C6 126.2(4)
C41A N2A C1A 110.4(4)
C41A N2A C14A 120.2(4)
C1A N2A C14A 129.3(4)
C41A N1A C30A 110.2(4)
C41A N1A C8A 123.5(4)
C30A N1A C8A 126.3(4)
C41 N2 C12 110.5(4)
C41 N2 C15 120.6(4)
C12 N2 C15 129.0(4)
N2A C41A Ir1A 128.3(3)
N2A C41A N1A 106.4(4)
N1A C41A Ir1A 125.1(3)
C32A C33A Ir1A 71.6(3)
C32A C33A C34A 107.3(4)
C32A C33A C39A 126.8(4)
C34A C33A Ir1A 73.6(3)
C34A C33A C39A 124.9(5)
C39A C33A Ir1A 129.1(3)
C33A C32A Ir1A 69.4(3)
C33A C32A C38A 125.5(4)
C31A C32A Ir1A 70.8(3)
C31A C32A C33A 108.0(4)
C31A C32A C38A 126.5(5)
C38A C32A Ir1A 126.3(3)
O1 C1 C6 122.7(4)
O1 C1 C2 120.2(4)
C6 C1 C2 117.0(5)
N1 C41 Ir1 123.3(3)
N2 C41 Ir1 130.0(4)
N2 C41 N1 106.7(4)
C32A C31A Ir1A 70.8(3)
C32A C31A C35A 108.3(4)
C32A C31A C37A 127.3(5)
C35A C31A Ir1A 73.1(3)
C35A C31A C37A 123.6(4)
C37A C31A Ir1A 130.1(3)
C12 C7 N1 106.0(4)
C8 C7 N1 132.0(5)
C8 C7 C12 121.9(4)
C7 C12 N2 106.7(4)
C7 C12 C11 120.0(4)
C11 C12 N2 133.1(5)
C30A C1A N2A 106.6(4)
C30A C1A C2A 120.2(4)
C2A C1A N2A 133.1(5)
O1A C9A C8A 123.7(5)
O1A C9A C10A 120.0(5)
C8A C9A C10A 116.3(5)
C1A C30A N1A 106.3(4)
C1A C30A C5A 121.2(5)
C5A C30A N1A 132.4(5)
C31 C32 Ir1 69.8(3)
C31 C32 C38 124.3(5)
C33 C32 Ir1 70.6(3)
C33 C32 C31 108.0(4)
C33 C32 C38 127.7(5)
C38 C32 Ir1 125.2(3)
C33A C34A Ir1A 67.5(3)
C33A C34A C40A 123.1(5)
C35A C34A Ir1A 71.9(3)
C35A C34A C33A 108.4(4)
C35A C34A C40A 128.4(4)
C40A C34A Ir1A 123.6(3)
C35 C34 Ir1 71.4(3)
C35 C34 C33 107.8(4)
C35 C34 C40 128.1(5)
C33 C34 Ir1 68.0(3)
C33 C34 C40 124.0(5)
C40 C34 Ir1 125.5(3)
C32 C31 Ir1 71.2(3)
C32 C31 C35 107.5(4)
C32 C31 C37 126.7(5)
C35 C31 Ir1 73.6(3)
C35 C31 C37 124.7(5)
C37 C31 Ir1 129.8(3)
C1A C2A H2A 120.5
C3A C2A C1A 119.0(5)
C3A C2A H2A 120.5
C31A C35A Ir1A 68.5(3)
C31A C35A C36A 124.3(5)
C34A C35A Ir1A 71.1(3)
C34A C35A C31A 107.8(4)
C34A C35A C36A 127.9(5)
C36A C35A Ir1A 126.1(3)
H13B C13 H13C 109.5
H13B C13 H13D 109.5
H13C C13 H13D 109.5
C9 C13 H13B 109.5
C9 C13 H13C 109.5
C9 C13 H13D 109.5
C9A C8A N1A 118.5(4)
C13A C8A N1A 120.0(4)
C13A C8A C9A 121.5(5)
C32A C38A H38A 109.5
C32A C38A H38B 109.5
C32A C38A H38C 109.5
H38A C38A H38B 109.5
H38A C38A H38C 109.5
H38B C38A H38C 109.5
C34 C35 Ir1 71.8(3)
C34 C35 C31 108.7(4)
C34 C35 C36 128.1(5)
C31 C35 Ir1 67.7(3)
C31 C35 C36 123.1(5)
C36 C35 Ir1 123.6(3)
C11 C10 C9 120.4(4)
C11 C10 C14 119.4(4)
C9 C10 C14 120.2(4)
C7 C8 H8 120.7
C7 C8 C9 118.6(5)
C9 C8 H8 120.7
C1 C6 N1 118.1(4)
C5 C6 N1 120.8(4)
C5 C6 C1 121.1(5)
C6 C5 H5 120.1
C4 C5 C6 119.9(5)
C4 C5 H5 120.1
C35 C36 H36D 109.5
C35 C36 H36E 109.5
C35 C36 H36F 109.5
H36D C36 H36E 109.5
H36D C36 H36F 109.5
H36E C36 H36F 109.5
C12 C11 C10 118.6(5)
C12 C11 H11 120.7
C10 C11 H11 120.7
C2A C3A C4A 120.1(5)
C2A C3A C6A 120.1(5)
C4A C3A C6A 119.7(4)
N2A C14A H14A 108.0
N2A C14A H14B 108.0
N2A C14A C15A 117.1(4)
H14A C14A H14B 107.3
C15A C14A H14A 108.0
C15A C14A H14B 108.0
C30A C5A H5A 120.6
C4A C5A C30A 118.8(5)
C4A C5A H5A 120.6
C1 C2 H2 119.3
C3 C2 C1 121.5(5)
C3 C2 H2 119.3
C3A C4A C7A 120.1(5)
C5A C4A C3A 120.6(5)
C5A C4A C7A 119.3(5)
C32 C33 Ir1 70.8(3)
C32 C33 C34 107.7(4)
C32 C33 C39 127.2(5)
C34 C33 Ir1 73.0(3)
C34 C33 C39 124.5(5)
C39 C33 Ir1 128.4(3)
C35A C36A H36A 109.5
C35A C36A H36B 109.5
C35A C36A H36C 109.5
H36A C36A H36B 109.5
H36A C36A H36C 109.5
H36B C36A H36C 109.5
C10 C9 C13 120.3(4)
C8 C9 C13 119.4(5)
C8 C9 C10 120.3(4)
C2 C3 H3 120.0
C2 C3 C4 120.0(5)
C4 C3 H3 120.0
C19A C20A C15A 118.3(5)
C19A C20A C22A 119.8(4)
C15A C20A C22A 121.9(4)
C34 C40 H40D 109.5
C34 C40 H40E 109.5
C34 C40 H40F 109.5
H40D C40 H40E 109.5
H40D C40 H40F 109.5
H40E C40 H40F 109.5
C31 C37 H37D 109.5
C31 C37 H37E 109.5
C31 C37 H37F 109.5
H37D C37 H37E 109.5
H37D C37 H37F 109.5
H37E C37 H37F 109.5
C33A C39A H39A 109.5
C33A C39A H39B 109.5
C33A C39A H39C 109.5
H39A C39A H39B 109.5
H39A C39A H39C 109.5
H39B C39A H39C 109.5
C21 C16 C15 119.1(4)
C21 C16 C17 120.2(5)
C17 C16 C15 120.6(4)
C32 C38 H38D 109.5
C32 C38 H38E 109.5
C32 C38 H38F 109.5
H38D C38 H38E 109.5
H38D C38 H38F 109.5
H38E C38 H38F 109.5
C10 C14 H14C 109.5
C10 C14 H14D 109.5
C10 C14 H14E 109.5
H14C C14 H14D 109.5
H14C C14 H14E 109.5
H14D C14 H14E 109.5
C20A C19A H19A 118.7
C20A C19A C18A 122.6(5)
C18A C19A H19A 118.7
C5 C4 C3 120.5(5)
C5 C4 H4 119.8
C3 C4 H4 119.8
N2 C15 C16 114.4(4)
N2 C15 H15A 108.7
N2 C15 H15B 108.7
C16 C15 H15A 108.7
C16 C15 H15B 108.7
H15A C15 H15B 107.6
C9A C10A H10A 119.1
C11A C10A C9A 121.7(5)
C11A C10A H10A 119.1
C34A C40A H40A 109.5
C34A C40A H40B 109.5
C34A C40A H40C 109.5
H40A C40A H40B 109.5
H40A C40A H40C 109.5
H40B C40A H40C 109.5
C20A C15A C14A 119.7(4)
C20A C15A C16A 121.0(5)
C16A C15A C14A 119.2(4)
C31A C37A H37A 109.5
C31A C37A H37B 109.5
C31A C37A H37C 109.5
H37A C37A H37B 109.5
H37A C37A H37C 109.5
H37B C37A H37C 109.5
C24A C25A H25A 107.1
C26A C25A H25A 107.1
C26A C25A C24A 109.9(4)
C16A C25A H25A 107.1
C16A C25A C24A 111.5(4)
C16A C25A C26A 113.7(4)
C4A C7A H7AA 109.5
C4A C7A H7AB 109.5
C4A C7A H7AC 109.5
H7AA C7A H7AB 109.5
H7AA C7A H7AC 109.5
H7AB C7A H7AC 109.5
C17 C18 H18 118.7
C17 C18 C19 122.7(5)
C19 C18 H18 118.7
C3A C6A H6AA 109.5
C3A C6A H6AB 109.5
C3A C6A H6AC 109.5
H6AA C6A H6AB 109.5
H6AA C6A H6AC 109.5
H6AB C6A H6AC 109.5
C16 C21 C29 121.2(4)
C20 C21 C16 118.8(5)
C20 C21 C29 120.0(4)
C8A C13A H13A 119.8
C12A C13A C8A 120.4(5)
C12A C13A H13A 119.8
C16 C17 C23 121.9(5)
C18 C17 C16 118.4(5)
C18 C17 C23 119.8(5)
C13A C12A H12A 120.2
C11A C12A C13A 119.6(5)
C11A C12A H12A 120.2
C21 C29 H29 107.3
C21 C29 C28 113.7(4)
C28 C29 H29 107.3
C30 C29 C21 110.4(4)
C30 C29 H29 107.3
C30 C29 C28 110.5(5)
C10A C11A H11A 119.8
C12A C11A C10A 120.5(5)
C12A C11A H11A 119.8
C18A C28A H28A 106.8
C18A C28A C27A 112.5(5)
C29A C28A H28A 106.8
C29A C28A C18A 111.9(5)
C29A C28A C27A 111.6(5)
C27A C28A H28A 106.8
H23A C23A H23B 109.5
H23A C23A H23C 109.5
H23B C23A H23C 109.5
C22A C23A H23A 109.5
C22A C23A H23B 109.5
C22A C23A H23C 109.5
C20A C22A C23A 112.1(4)
C20A C22A H22A 107.8
C20A C22A C21A 111.4(4)
C23A C22A H22A 107.8
C21A C22A C23A 109.7(4)
C21A C22A H22A 107.8
C22A C21A H21A 109.5
C22A C21A H21B 109.5
C22A C21A H21C 109.5
H21A C21A H21B 109.5
H21A C21A H21C 109.5
H21B C21A H21C 109.5
C18 C19 C26 120.7(5)
C20 C19 C18 118.1(5)
C20 C19 C26 121.1(5)
C18A C17A H17A 118.8
C18A C17A C16A 122.3(5)
C16A C17A H17A 118.8
C21 C20 H20 119.1
C19 C20 C21 121.8(5)
C19 C20 H20 119.1
C25A C24A H24A 109.5
C25A C24A H24B 109.5
C25A C24A H24C 109.5
H24A C24A H24B 109.5
H24A C24A H24C 109.5
H24B C24A H24C 109.5
C17 C23 H23 108.5
C22 C23 C17 108.7(5)
C22 C23 H23 108.5
C24 C23 C17 114.6(5)
C24 C23 H23 108.5
C24 C23 C22 107.8(6)
C25A C26A H26A 109.5
C25A C26A H26B 109.5
C25A C26A H26C 109.5
H26A C26A H26B 109.5
H26A C26A H26C 109.5
H26B C26A H26C 109.5
C19A C18A C28A 122.0(5)
C17A C18A C19A 117.8(5)
C17A C18A C28A 120.3(5)
C33 C39 H39D 109.5
C33 C39 H39E 109.5
C33 C39 H39F 109.5
H39D C39 H39E 109.5
H39D C39 H39F 109.5
H39E C39 H39F 109.5
C15A C16A C25A 122.1(5)
C17A C16A C15A 117.9(5)
C17A C16A C25A 120.0(4)
C29 C28 H28B 109.5
C29 C28 H28C 109.5
C29 C28 H28D 109.5
H28B C28 H28C 109.5
H28B C28 H28D 109.5
H28C C28 H28D 109.5
H5SA C5S H5SB 107.8
C4S C5S H5SA 109.1
C4S C5S H5SB 109.1
C4S C5S C6S 112.4(6)
C6S C5S H5SA 109.1
C6S C5S H5SB 109.1
C29 C30 H30A 109.5
C29 C30 H30B 109.5
C29 C30 H30C 109.5
H30A C30 H30B 109.5
H30A C30 H30C 109.5
H30B C30 H30C 109.5
C19 C26 H26 107.2
C19 C26 C25 110.0(5)
C25 C26 H26 107.2
C27 C26 C19 114.2(5)
C27 C26 H26 107.2
C27 C26 C25 110.9(5)
C28A C29A H29A 109.5
C28A C29A H29B 109.5
C28A C29A H29C 109.5
H29A C29A H29B 109.5
H29A C29A H29C 109.5
H29B C29A H29C 109.5
C5S C4S H4SA 108.6
C5S C4S H4SB 108.6
C5S C4S C3S 114.8(6)
H4SA C4S H4SB 107.5
C3S C4S H4SA 108.6
C3S C4S H4SB 108.6
C5S C6S H6SA 109.5
C5S C6S H6SB 109.5
C5S C6S H6SC 109.5
H6SA C6S H6SB 109.5
H6SA C6S H6SC 109.5
H6SB C6S H6SC 109.5
H2SA C2S H2SB 108.0
C3S C2S H2SA 109.3
C3S C2S H2SB 109.3
C1S C2S H2SA 109.3
C1S C2S H2SB 109.3
C1S C2S C3S 111.6(6)
C28A C27A H27A 109.5
C28A C27A H27B 109.5
C28A C27A H27C 109.5
H27A C27A H27B 109.5
H27A C27A H27C 109.5
H27B C27A H27C 109.5
C26 C25 H25B 109.5
C26 C25 H25C 109.5
C26 C25 H25D 109.5
H25B C25 H25C 109.5
H25B C25 H25D 109.5
H25C C25 H25D 109.5
C26 C27 H27D 109.5
C26 C27 H27E 109.5
C26 C27 H27F 109.5
H27D C27 H27E 109.5
H27D C27 H27F 109.5
H27E C27 H27F 109.5
C4S C3S H3SA 108.8
C4S C3S H3SB 108.8
C2S C3S C4S 114.0(5)
C2S C3S H3SA 108.8
C2S C3S H3SB 108.8
H3SA C3S H3SB 107.7
C2S C1S H1SA 109.5
C2S C1S H1SB 109.5
C2S C1S H1SC 109.5
H1SA C1S H1SB 109.5
H1SA C1S H1SC 109.5
H1SB C1S H1SC 109.5
C23 C22 H22B 109.5
C23 C22 H22C 109.5
C23 C22 H22D 109.5
H22B C22 H22C 109.5
H22B C22 H22D 109.5
H22C C22 H22D 109.5
C23 C24 H24D 109.5
C23 C24 H24E 109.5
C23 C24 H24F 109.5
H24D C24 H24E 109.5
H24D C24 H24F 109.5
H24E C24 H24F 109.5

loop_
_geom_bond_atom_site_label_1
_geom_bond_atom_site_label_2
_geom_bond_distance
Ir1A Cl1A 2.4164(12)
Ir1A O1A 2.087(3)
Ir1A C41A 2.003(5)
Ir1A C33A 2.134(5)
Ir1A C32A 2.164(5)
Ir1A C31A 2.165(5)
Ir1A C34A 2.217(5)
Ir1A C35A 2.227(5)
Ir1 Cl1 2.4178(12)
Ir1 O1 2.092(3)
Ir1 C41 2.002(5)
Ir1 C32 2.161(5)
Ir1 C34 2.226(5)
Ir1 C31 2.143(5)
Ir1 C35 2.221(5)
Ir1 C33 2.159(5)
O1 C1 1.327(6)
O1A C9A 1.318(6)
N1 C41 1.372(6)
N1 C7 1.417(6)
N1 C6 1.440(6)
N2A C41A 1.362(6)
N2A C1A 1.403(6)
N2A C14A 1.479(6)
N1A C41A 1.368(6)
N1A C30A 1.407(6)
N1A C8A 1.434(6)
N2 C41 1.348(6)
N2 C12 1.415(6)
N2 C15 1.484(6)
C33A C32A 1.436(7)
C33A C34A 1.452(7)
C33A C39A 1.503(7)
C32A C31A 1.425(7)
C32A C38A 1.508(6)
C1 C6 1.407(7)
C1 C2 1.408(7)
C31A C35A 1.446(7)
C31A C37A 1.504(7)
C7 C12 1.384(7)
C7 C8 1.380(7)
C12 C11 1.394(6)
C1A C30A 1.390(7)
C1A C2A 1.402(7)
C9A C8A 1.409(7)
C9A C10A 1.416(7)
C30A C5A 1.391(7)
C32 C31 1.437(7)
C32 C33 1.426(7)
C32 C38 1.498(7)
C34A C35A 1.413(7)
C34A C40A 1.493(7)
C34 C35 1.405(7)
C34 C33 1.463(7)
C34 C40 1.505(7)
C31 C35 1.449(7)
C31 C37 1.505(7)
C2A H2A 0.9300
C2A C3A 1.383(7)
C35A C36A 1.503(7)
C13 H13B 0.9600
C13 H13C 0.9600
C13 H13D 0.9600
C13 C9 1.511(7)
C8A C13A 1.388(7)
C38A H38A 0.9600
C38A H38B 0.9600
C38A H38C 0.9600
C35 C36 1.495(7)
C10 C11 1.396(6)
C10 C9 1.407(7)
C10 C14 1.516(6)
C8 H8 0.9300
C8 C9 1.382(7)
C6 C5 1.391(7)
C5 H5 0.9300
C5 C4 1.376(7)
C36 H36D 0.9600
C36 H36E 0.9600
C36 H36F 0.9600
C11 H11 0.9300
C3A C4A 1.421(7)
C3A C6A 1.507(7)
C14A H14A 0.9700
C14A H14B 0.9700
C14A C15A 1.510(6)
C5A H5A 0.9300
C5A C4A 1.380(7)
C2 H2 0.9300
C2 C3 1.379(7)
C4A C7A 1.512(7)
C33 C39 1.496(7)
C36A H36A 0.9600
C36A H36B 0.9600
C36A H36C 0.9600
C3 H3 0.9300
C3 C4 1.379(7)
C20A C19A 1.386(7)
C20A C15A 1.405(7)
C20A C22A 1.514(7)
C40 H40D 0.9600
C40 H40E 0.9600
C40 H40F 0.9600
C37 H37D 0.9600
C37 H37E 0.9600
C37 H37F 0.9600
C39A H39A 0.9600
C39A H39B 0.9600
C39A H39C 0.9600
C16 C15 1.508(6)
C16 C21 1.408(7)
C16 C17 1.410(7)
C38 H38D 0.9600
C38 H38E 0.9600
C38 H38F 0.9600
C14 H14C 0.9600
C14 H14D 0.9600
C14 H14E 0.9600
C19A H19A 0.9300
C19A C18A 1.397(7)
C4 H4 0.9300
C15 H15A 0.9700
C15 H15B 0.9700
C10A H10A 0.9300
C10A C11A 1.381(7)
C40A H40A 0.9600
C40A H40B 0.9600
C40A H40C 0.9600
C15A C16A 1.412(7)
C37A H37A 0.9600
C37A H37B 0.9600
C37A H37C 0.9600
C25A H25A 0.9800
C25A C24A 1.538(7)
C25A C26A 1.529(7)
C25A C16A 1.521(7)
C7A H7AA 0.9600
C7A H7AB 0.9600
C7A H7AC 0.9600
C18 H18 0.9300
C18 C17 1.386(7)
C18 C19 1.391(7)
C6A H6AA 0.9600
C6A H6AB 0.9600
C6A H6AC 0.9600
C21 C29 1.525(7)
C21 C20 1.399(7)
C13A H13A 0.9300
C13A C12A 1.386(7)
C17 C23 1.531(7)
C12A H12A 0.9300
C12A C11A 1.379(8)
C29 H29 0.9800
C29 C28 1.526(7)
C29 C30 1.523(7)
C11A H11A 0.9300
C28A H28A 0.9800
C28A C18A 1.520(7)
C28A C29A 1.511(8)
C28A C27A 1.523(8)
C23A H23A 0.9600
C23A H23B 0.9600
C23A H23C 0.9600
C23A C22A 1.540(7)
C22A H22A 0.9800
C22A C21A 1.535(7)
C21A H21A 0.9600
C21A H21B 0.9600
C21A H21C 0.9600
C19 C20 1.385(7)
C19 C26 1.514(7)
C17A H17A 0.9300
C17A C18A 1.389(7)
C17A C16A 1.401(7)
C20 H20 0.9300
C24A H24A 0.9600
C24A H24B 0.9600
C24A H24C 0.9600
C23 H23 0.9800
C23 C22 1.527(8)
C23 C24 1.497(8)
C26A H26A 0.9600
C26A H26B 0.9600
C26A H26C 0.9600
C39 H39D 0.9600
C39 H39E 0.9600
C39 H39F 0.9600
C28 H28B 0.9600
C28 H28C 0.9600
C28 H28D 0.9600
C5S H5SA 0.9700
C5S H5SB 0.9700
C5S C4S 1.533(9)
C5S C6S 1.538(9)
C30 H30A 0.9600
C30 H30B 0.9600
C30 H30C 0.9600
C26 H26 0.9800
C26 C25 1.543(8)
C26 C27 1.507(8)
C29A H29A 0.9600
C29A H29B 0.9600
C29A H29C 0.9600
C4S H4SA 0.9700
C4S H4SB 0.9700
C4S C3S 1.534(9)
C6S H6SA 0.9600
C6S H6SB 0.9600
C6S H6SC 0.9600
C2S H2SA 0.9700
C2S H2SB 0.9700
C2S C3S 1.534(9)
C2S C1S 1.504(9)
C27A H27A 0.9600
C27A H27B 0.9600
C27A H27C 0.9600
C25 H25B 0.9600
C25 H25C 0.9600
C25 H25D 0.9600
C27 H27D 0.9600
C27 H27E 0.9600
C27 H27F 0.9600
C3S H3SA 0.9700
C3S H3SB 0.9700
C1S H1SA 0.9600
C1S H1SB 0.9600
C1S H1SC 0.9600
C22 H22B 0.9600
C22 H22C 0.9600
C22 H22D 0.9600
C24 H24D 0.9600
C24 H24E 0.9600
C24 H24F 0.9600

loop_
_geom_torsion_atom_site_label_1
_geom_torsion_atom_site_label_2
_geom_torsion_atom_site_label_3
_geom_torsion_atom_site_label_4
_geom_torsion
Ir1A O1A C9A C8A 48.2(5)
Ir1A O1A C9A C10A -133.8(4)
Ir1A C33A C32A C31A -60.6(3)
Ir1A C33A C32A C38A 120.5(4)
Ir1A C33A C34A C35A 60.4(3)
Ir1A C33A C34A C40A -116.4(4)
Ir1A C32A C31A C35A -63.9(3)
Ir1A C32A C31A C37A 126.2(5)
Ir1A C31A C35A C34A -60.5(3)
Ir1A C31A C35A C36A 119.8(5)
Ir1A C34A C35A C31A 58.8(3)
Ir1A C34A C35A C36A -121.5(5)
Ir1 O1 C1 C6 -49.7(5)
Ir1 O1 C1 C2 132.3(4)
Ir1 C32 C31 C35 -65.1(3)
Ir1 C32 C31 C37 126.1(5)
Ir1 C32 C33 C34 64.2(3)
Ir1 C32 C33 C39 -124.2(5)
Ir1 C34 C35 C31 57.8(3)
Ir1 C34 C35 C36 -118.8(5)
Ir1 C34 C33 C32 -62.7(3)
Ir1 C34 C33 C39 125.4(5)
Ir1 C31 C35 C34 -60.3(3)
Ir1 C31 C35 C36 116.5(4)
O1 C1 C6 N1 -2.8(7)
O1 C1 C6 C5 178.6(4)
O1 C1 C2 C3 179.3(4)
O1A C9A C8A N1A 0.3(7)
O1A C9A C8A C13A -178.3(4)
O1A C9A C10A C11A -179.4(4)
N1 C7 C12 N2 0.5(5)
N1 C7 C12 C11 -175.3(4)
N1 C7 C8 C9 177.4(4)
N1 C6 C5 C4 -175.3(4)
N2A C1A C30A N1A -0.2(5)
N2A C1A C30A C5A -179.5(4)
N2A C1A C2A C3A 179.5(5)
N2A C14A C15A C20A 84.1(6)
N2A C14A C15A C16A -99.5(5)
N1A C30A C5A C4A -179.6(5)
N1A C8A C13A C12A 177.7(4)
N2 C12 C11 C10 -175.9(5)
C41A N2A C1A C30A 0.9(5)
C41A N2A C1A C2A -175.4(5)
C41A N2A C14A C15A -179.8(4)
C41A N1A C30A C1A -0.6(5)
C41A N1A C30A C5A 178.6(5)
C41A N1A C8A C9A -31.4(6)
C41A N1A C8A C13A 147.3(4)
C33A C32A C31A Ir1A 59.6(3)
C33A C32A C31A C35A -4.3(5)
C33A C32A C31A C37A -174.1(4)
C33A C34A C35A Ir1A -57.7(3)
C33A C34A C35A C31A 1.1(5)
C33A C34A C35A C36A -179.2(5)
C32A C33A C34A Ir1A -64.2(3)
C32A C33A C34A C35A -3.8(5)
C32A C33A C34A C40A 179.4(4)
C32A C31A C35A Ir1A 62.4(3)
C32A C31A C35A C34A 2.0(5)
C32A C31A C35A C36A -177.8(4)
C1 C6 C5 C4 3.3(7)
C1 C2 C3 C4 1.1(8)
C41 N1 C7 C12 1.0(5)
C41 N1 C7 C8 -176.7(5)
C41 N1 C6 C1 33.2(6)
C41 N1 C6 C5 -148.1(4)
C41 N2 C12 C7 -1.8(5)
C41 N2 C12 C11 173.2(5)
C41 N2 C15 C16 -177.4(4)
C7 N1 C41 Ir1 176.4(3)
C7 N1 C41 N2 -2.1(5)
C7 N1 C6 C1 -145.8(4)
C7 N1 C6 C5 32.8(6)
C7 C12 C11 C10 -1.5(7)
C7 C8 C9 C13 175.9(4)
C7 C8 C9 C10 -3.9(7)
C12 N2 C41 Ir1 -175.9(3)
C12 N2 C41 N1 2.4(5)
C12 N2 C15 C16 3.4(7)
C12 C7 C8 C9 0.1(7)
C1A N2A C41A Ir1A 174.1(3)
C1A N2A C41A N1A -1.3(5)
C1A N2A C14A C15A -3.3(7)
C1A C30A C5A C4A -0.5(7)
C1A C2A C3A C4A -1.6(7)
C1A C2A C3A C6A -178.8(4)
C9A C8A C13A C12A -3.6(7)
C9A C10A C11A C12A -1.0(8)
C30A N1A C41A Ir1A -174.4(3)
C30A N1A C41A N2A 1.2(5)
C30A N1A C8A C9A 149.8(4)
C30A N1A C8A C13A -31.5(7)
C30A C1A C2A C3A 3.6(7)
C30A C5A C4A C3A 2.5(7)
C30A C5A C4A C7A -175.9(4)
C32 C31 C35 Ir1 63.5(3)
C32 C31 C35 C34 3.2(5)
C32 C31 C35 C36 -180.0(4)
C34A C33A C32A Ir1A 65.5(3)
C34A C33A C32A C31A 4.9(5)
C34A C33A C32A C38A -174.0(4)
C31 C32 C33 Ir1 -60.0(3)
C31 C32 C33 C34 4.1(5)
C31 C32 C33 C39 175.8(5)
C2A C1A C30A N1A 176.7(4)
C2A C1A C30A C5A -2.6(7)
C2A C3A C4A C5A -1.5(7)
C2A C3A C4A C7A 176.9(4)
C8A N1A C41A Ir1A 6.6(6)
C8A N1A C41A N2A -177.8(4)
C8A N1A C30A C1A 178.3(4)
C8A N1A C30A C5A -2.5(8)
C8A C9A C10A C11A -1.3(7)
C8A C13A C12A C11A 1.2(7)
C38A C32A C31A Ir1A -121.4(5)
C38A C32A C31A C35A 174.6(4)
C38A C32A C31A C37A 4.8(8)
C35 C34 C33 Ir1 60.6(3)
C35 C34 C33 C32 -2.2(5)
C35 C34 C33 C39 -174.1(4)
C8 C7 C12 N2 178.4(4)
C8 C7 C12 C11 2.7(7)
C6 N1 C41 Ir1 -2.8(6)
C6 N1 C41 N2 178.7(4)
C6 N1 C7 C12 -179.8(4)
C6 N1 C7 C8 2.5(8)
C6 C1 C2 C3 1.1(7)
C6 C5 C4 C3 -1.0(8)
C11 C10 C9 C13 -174.8(4)
C11 C10 C9 C8 5.0(7)
C14A N2A C41A Ir1A -8.7(6)
C14A N2A C41A N1A 175.9(4)
C14A N2A C1A C30A -175.9(4)
C14A N2A C1A C2A 7.7(8)
C14A C15A C16A C25A 4.6(7)
C14A C15A C16A C17A -172.6(4)
C2 C1 C6 N1 175.3(4)
C2 C1 C6 C5 -3.4(7)
C2 C3 C4 C5 -1.3(8)
C33 C32 C31 Ir1 60.6(3)
C33 C32 C31 C35 -4.5(5)
C33 C32 C31 C37 -173.3(4)
C33 C34 C35 Ir1 -58.5(3)
C33 C34 C35 C31 -0.6(5)
C33 C34 C35 C36 -177.3(5)
C9 C10 C11 C12 -2.2(7)
C20A C19A C18A C28A -178.7(5)
C20A C19A C18A C17A 2.3(8)
C20A C15A C16A C25A -179.0(4)
C20A C15A C16A C17A 3.8(7)
C40 C34 C35 Ir1 120.9(5)
C40 C34 C35 C31 178.7(5)
C40 C34 C35 C36 2.1(8)
C40 C34 C33 Ir1 -118.8(5)
C40 C34 C33 C32 178.4(4)
C40 C34 C33 C39 6.5(7)
C37 C31 C35 Ir1 -127.4(5)
C37 C31 C35 C34 172.3(4)
C37 C31 C35 C36 -10.9(7)
C39A C33A C32A Ir1A -125.5(5)
C39A C33A C32A C31A 173.9(4)
C39A C33A C32A C38A -5.0(7)
C39A C33A C34A Ir1A 126.6(5)
C39A C33A C34A C35A -173.0(4)
C39A C33A C34A C40A 10.1(7)
C16 C21 C29 C28 -149.4(5)
C16 C21 C29 C30 85.7(6)
C16 C21 C20 C19 -0.1(8)
C16 C17 C23 C22 -88.7(6)
C16 C17 C23 C24 150.7(6)
C38 C32 C31 Ir1 -119.5(5)
C38 C32 C31 C35 175.4(4)
C38 C32 C31 C37 6.6(8)
C38 C32 C33 Ir1 120.1(5)
C38 C32 C33 C34 -175.8(5)
C38 C32 C33 C39 -4.1(8)
C14 C10 C11 C12 176.1(4)
C14 C10 C9 C13 6.9(7)
C14 C10 C9 C8 -173.3(4)
C19A C20A C15A C14A 171.8(4)
C19A C20A C15A C16A -4.5(7)
C19A C20A C22A C23A 52.7(6)
C19A C20A C22A C21A -70.6(6)
C15 N2 C41 Ir1 4.8(6)
C15 N2 C41 N1 -176.9(4)
C15 N2 C12 C7 177.4(4)
C15 N2 C12 C11 -7.6(8)
C15 C16 C21 C29 2.4(7)
C15 C16 C21 C20 -176.8(4)
C15 C16 C17 C18 176.3(5)
C15 C16 C17 C23 -3.4(7)
C10A C9A C8A N1A -177.7(4)
C10A C9A C8A C13A 3.6(7)
C40A C34A C35A Ir1A 118.9(5)
C40A C34A C35A C31A 177.7(5)
C40A C34A C35A C36A -2.5(8)
C15A C20A C19A C18A 1.4(8)
C15A C20A C22A C23A -127.4(5)
C15A C20A C22A C21A 109.3(5)
C37A C31A C35A Ir1A -127.3(5)
C37A C31A C35A C34A 172.2(4)
C37A C31A C35A C36A -7.5(7)
C18 C17 C23 C22 91.5(6)
C18 C17 C23 C24 -29.1(8)
C18 C19 C20 C21 -1.2(8)
C18 C19 C26 C25 98.6(6)
C18 C19 C26 C27 -136.0(6)
C6A C3A C4A C5A 175.7(4)
C6A C3A C4A C7A -5.9(7)
C21 C16 C15 N2 84.8(5)
C21 C16 C17 C18 -2.4(7)
C21 C16 C17 C23 177.8(5)
C13A C12A C11A C10A 1.1(8)
C17 C16 C15 N2 -94.0(5)
C17 C16 C21 C29 -178.8(5)
C17 C16 C21 C20 2.0(7)
C17 C18 C19 C20 0.7(8)
C17 C18 C19 C26 -176.2(5)
C29 C21 C20 C19 -179.4(5)
C22A C20A C19A C18A -178.7(5)
C22A C20A C15A C14A -8.0(7)
C22A C20A C15A C16A 175.6(5)
C19 C18 C17 C16 1.1(8)
C19 C18 C17 C23 -179.1(5)
C20 C21 C29 C28 29.8(7)
C20 C21 C29 C30 -95.0(6)
C20 C19 C26 C25 -78.2(7)
C20 C19 C26 C27 47.2(8)
C24A C25A C16A C15A -89.7(6)
C24A C25A C16A C17A 87.4(6)
C26A C25A C16A C15A 145.3(5)
C26A C25A C16A C17A -37.5(7)
C18A C17A C16A C15A 0.1(7)
C18A C17A C16A C25A -177.2(5)
C16A C17A C18A C19A -3.1(7)
C16A C17A C18A C28A 177.9(5)
C5S C4S C3S C2S -66.1(8)
C26 C19 C20 C21 175.7(5)
C29A C28A C18A C19A -81.0(7)
C29A C28A C18A C17A 98.0(6)
C6S C5S C4S C3S 174.4(6)
C27A C28A C18A C19A 45.6(7)
C27A C28A C18A C17A -135.4(6)
C1S C2S C3S C4S -176.5(6)
